data_4085389
loop_
_publ_author_name
'Goldberg, Jonathan M.'
'Wong, Gene W.'
'Brastow, Kenzie E.'
'Kaminsky, Werner'
'Goldberg, Karen I.'
'Heinekey, D. Michael'

_publ_section_title
;
 The Importance of Steric Factors in Iridium Pincer Complexes
;
_journal_issue 4
_journal_name_full Organometallics
_journal_page_first 753
_journal_paper_doi 10.1021/om501166w
_journal_volume 34
_journal_year 2015
_chemical_formula_moiety 'C19 H34 B F4 Ir O4 P2'
_chemical_formula_sum 'C19 H34 B F4 Ir O4 P2'
_chemical_formula_weight 667.41
_chemical_name_common complex_12
_chemical_name_systematic
;
 [(iPr)4(POCOP)Ir(CO)(H)(H2O)]BF4
;
_space_group_IT_number 2
_symmetry_cell_setting triclinic
_symmetry_Int_Tables_number 2
_symmetry_space_group_name_Hall '-P 1'
_symmetry_space_group_name_H-M 'P -1'
_atom_sites_solution_hydrogens geom
_atom_sites_solution_primary direct
_atom_sites_solution_secondary difmap
_audit_conform_dict_location ftp://ftp.iucr.org/pub/cif_core.dic
_audit_conform_dict_name cif_core.dic
_audit_conform_dict_version 2.4
_audit_creation_date 2014-04-21T12:03:24-00:00
_audit_creation_method 'WinGX routine CIF_UPDATE'
_cell_angle_alpha 98.823(3)
_cell_angle_beta 93.861(4)
_cell_angle_gamma 105.923(3)
_cell_formula_units_Z 2
_cell_length_a 8.6030(6)
_cell_length_b 12.1556(9)
_cell_length_c 12.7217(9)
_cell_measurement_reflns_used 712
_cell_measurement_temperature 100(2)
_cell_measurement_theta_max 20
_cell_measurement_theta_min 3
_cell_volume 1255.78(16)
_computing_cell_refinement 'SAINT (Bruker, 2007)'
_computing_data_collection 'APEX2 (Bruker, 2007)'
_computing_data_reduction 'SAINT (Bruker, 2007)'
_computing_molecular_graphics 'ORTEP-3 for Windows (Farrugia, 1997)'
_computing_publication_material 'SHELXL-97 (Sheldrick, 1997)'
_computing_structure_refinement 'SHELXL-97 (Sheldrick, 2008)'
_computing_structure_solution 'SHELXS97 (Sheldrick, 1997)'
_diffrn_ambient_temperature 100(2)
_diffrn_measured_fraction_theta_full 0.998
_diffrn_measured_fraction_theta_max 0.986
_diffrn_measurement_device_type 'Bruker APEXII CCD area-detector'
_diffrn_measurement_method '\f and \w scans'
_diffrn_radiation_monochromator graphite
_diffrn_radiation_type MoK\a
_diffrn_radiation_wavelength 0.71073
_diffrn_reflns_av_R_equivalents 0.025
_diffrn_reflns_av_unetI/netI 0.0191
_diffrn_reflns_limit_h_max 11
_diffrn_reflns_limit_h_min -11
_diffrn_reflns_limit_k_max 16
_diffrn_reflns_limit_k_min -16
_diffrn_reflns_limit_l_max 16
_diffrn_reflns_limit_l_min -16
_diffrn_reflns_number 41686
_diffrn_reflns_theta_full 25
_diffrn_reflns_theta_max 28.4
_diffrn_reflns_theta_min 2.48
_diffrn_source 'fine-focus sealed tube'
_exptl_absorpt_coefficient_mu 5.495
_exptl_absorpt_correction_T_max 0.5832
_exptl_absorpt_correction_T_min 0.3522
_exptl_absorpt_correction_type multi-scan
_exptl_absorpt_process_details '(SADABS; Bruker, 2007)'
_exptl_crystal_colour colorless
_exptl_crystal_density_diffrn 1.765
_exptl_crystal_density_method 'not measured'
_exptl_crystal_description piece
_exptl_crystal_F_000 656
_exptl_crystal_size_max 0.24
_exptl_crystal_size_mid 0.15
_exptl_crystal_size_min 0.11
_refine_diff_density_max 1.258
_refine_diff_density_min -1.178
_refine_diff_density_rms 0.089
_refine_ls_extinction_method none
_refine_ls_goodness_of_fit_ref 1.043
_refine_ls_hydrogen_treatment mixed
_refine_ls_matrix_type full
_refine_ls_number_parameters 300
_refine_ls_number_reflns 6221
_refine_ls_number_restraints 0
_refine_ls_restrained_S_all 1.043
_refine_ls_R_factor_all 0.0201
_refine_ls_R_factor_gt 0.0177
_refine_ls_shift/su_max 0.003
_refine_ls_shift/su_mean 0
_refine_ls_structure_factor_coef Fsqd
_refine_ls_weighting_details 'calc w=1/[\s^2^(Fo^2^)+(0.0218P)^2^+1.0287P] where P=(Fo^2^+2Fc^2^)/3'
_refine_ls_weighting_scheme calc
_refine_ls_wR_factor_gt 0.0413
_refine_ls_wR_factor_ref 0.042
_reflns_number_gt 5837
_reflns_number_total 6221
_reflns_threshold_expression >2\s(I)
_cod_data_source_file om501166w_si_002.cif
_cod_data_source_block Complex_12
_cod_depositor_comments 'Adding full bibliography for 4085383--4085390.cif.'
_cod_database_code 4085389

loop_
_symmetry_equiv_pos_as_xyz
'x, y, z'
'-x, -y, -z'

loop_
_atom_site_label
_atom_site_type_symbol
_atom_site_fract_x
_atom_site_fract_y
_atom_site_fract_z
_atom_site_U_iso_or_equiv
_atom_site_adp_type
_atom_site_occupancy
_atom_site_symmetry_multiplicity
_atom_site_calc_flag
_atom_site_refinement_flags
C1 C 0.7844(3) 0.76425(19) 0.61938(17) 0.0177(4) Uani 1 1 d .
C2 C 0.7852(3) 0.8550(2) 0.56436(18) 0.0205(4) Uani 1 1 d .
C3 C 0.8505(3) 0.8634(2) 0.46792(18) 0.0246(5) Uani 1 1 d .
H3 H 0.8494 0.9264 0.4321 0.03 Uiso 1 1 calc R
C4 C 0.9175(3) 0.7767(2) 0.42547(19) 0.0271(5) Uani 1 1 d .
H4 H 0.963 0.7808 0.3597 0.033 Uiso 1 1 calc R
C5 C 0.9192(3) 0.6847(2) 0.47695(19) 0.0260(5) Uani 1 1 d .
H5 H 0.9661 0.6262 0.4475 0.031 Uiso 1 1 calc R
C6 C 0.8512(3) 0.6796(2) 0.57237(18) 0.0213(5) Uani 1 1 d .
C7 C 0.6325(3) 0.4434(2) 0.7230(3) 0.0344(6) Uani 1 1 d .
H7 H 0.6975 0.3865 0.7173 0.041 Uiso 1 1 calc R
C8 C 0.5166(4) 0.4172(3) 0.6195(4) 0.0653(12) Uani 1 1 d .
H8A H 0.4486 0.3362 0.6081 0.098 Uiso 1 1 calc R
H8B H 0.5799 0.4295 0.5589 0.098 Uiso 1 1 calc R
H8C H 0.447 0.4691 0.6254 0.098 Uiso 1 1 calc R
C9 C 0.5376(6) 0.4295(3) 0.8193(4) 0.0721(13) Uani 1 1 d .
H9A H 0.4731 0.4848 0.8262 0.108 Uiso 1 1 calc R
H9B H 0.6137 0.4447 0.8843 0.108 Uiso 1 1 calc R
H9C H 0.4649 0.35 0.8094 0.108 Uiso 1 1 calc R
C10 C 0.9528(3) 0.6028(2) 0.82900(19) 0.0234(5) Uani 1 1 d .
H10 H 1.0315 0.6789 0.8238 0.028 Uiso 1 1 calc R
C11 C 1.0391(3) 0.5106(2) 0.7956(2) 0.0315(6) Uani 1 1 d .
H11A H 1.1414 0.5282 0.8423 0.047 Uiso 1 1 calc R
H11B H 1.0622 0.5107 0.7212 0.047 Uiso 1 1 calc R
H11C H 0.9691 0.4339 0.8019 0.047 Uiso 1 1 calc R
C12 C 0.9218(4) 0.6113(3) 0.9460(2) 0.0427(8) Uani 1 1 d .
H12A H 0.8566 0.5354 0.958 0.064 Uiso 1 1 calc R
H12B H 0.8629 0.669 0.9635 0.064 Uiso 1 1 calc R
H12C H 1.0259 0.635 0.9917 0.064 Uiso 1 1 calc R
C13 C 0.4097(3) 0.9060(2) 0.6674(2) 0.0283(5) Uani 1 1 d .
H13 H 0.4022 0.987 0.6702 0.034 Uiso 1 1 calc R
C14 C 0.3642(4) 0.8425(3) 0.5515(2) 0.0476(8) Uani 1 1 d .
H14A H 0.3679 0.7621 0.5471 0.071 Uiso 1 1 calc R
H14B H 0.4414 0.8819 0.5064 0.071 Uiso 1 1 calc R
H14C H 0.254 0.8427 0.5264 0.071 Uiso 1 1 calc R
C15 C 0.2913(3) 0.8470(2) 0.7397(2) 0.0341(6) Uani 1 1 d .
H15A H 0.1809 0.8473 0.7154 0.051 Uiso 1 1 calc R
H15B H 0.3224 0.8893 0.8136 0.051 Uiso 1 1 calc R
H15C H 0.2944 0.7666 0.7367 0.051 Uiso 1 1 calc R
C16 C 0.7113(3) 1.05251(19) 0.80479(19) 0.0222(5) Uani 1 1 d .
H16 H 0.8295 1.0592 0.8191 0.027 Uiso 1 1 calc R
C17 C 0.7025(3) 1.1590(2) 0.7568(2) 0.0264(5) Uani 1 1 d .
H17A H 0.5896 1.162 0.75 0.04 Uiso 1 1 calc R
H17B H 0.741 1.1535 0.686 0.04 Uiso 1 1 calc R
H17C H 0.7711 1.2297 0.8038 0.04 Uiso 1 1 calc R
C18 C 0.6449(3) 1.0537(2) 0.9126(2) 0.0303(6) Uani 1 1 d .
H18A H 0.7093 1.1233 0.9628 0.046 Uiso 1 1 calc R
H18B H 0.6513 0.9842 0.9406 0.046 Uiso 1 1 calc R
H18C H 0.5311 1.0545 0.9038 0.046 Uiso 1 1 calc R
C19 C 0.5533(3) 0.7284(2) 0.8775(2) 0.0239(5) Uani 1 1 d .
O1 O 0.7150(2) 0.93967(14) 0.60776(13) 0.0229(3) Uani 1 1 d .
O2 O 0.8473(2) 0.58506(14) 0.62329(13) 0.0243(4) Uani 1 1 d .
O3 O 0.4710(2) 0.71013(16) 0.94288(15) 0.0342(4) Uani 1 1 d .
O4 O 0.9135(2) 0.85329(14) 0.85246(14) 0.0199(3) Uani 1 1 d .
H4O H 0.965(4) 0.903(3) 0.826(2) 0.030(8) Uiso 1 1 d .
H4P H 0.904(4) 0.876(3) 0.916(3) 0.043(9) Uiso 1 1 d .
B1 B 0.8290(3) 0.8718(2) 1.1562(2) 0.0208(5) Uani 1 1 d .
F1 F 0.8822(2) 0.77603(12) 1.16195(12) 0.0323(3) Uani 1 1 d .
F2 F 0.8577(2) 0.90729(14) 1.05695(12) 0.0401(4) Uani 1 1 d .
F3 F 0.66794(19) 0.85021(15) 1.16894(16) 0.0446(4) Uani 1 1 d .
F4 F 0.91979(17) 0.96595(12) 1.23569(11) 0.0244(3) Uani 1 1 d .
P1 P 0.61998(7) 0.91475(5) 0.71321(5) 0.01825(11) Uani 1 1 d .
P2 P 0.77234(7) 0.58925(5) 0.73842(5) 0.01827(11) Uani 1 1 d .
Ir1 Ir 0.675483(10) 0.750208(7) 0.757236(6) 0.01599(3) Uani 1 1 d .
H1I H 0.511(4) 0.666(3) 0.678(2) 0.036(8) Uiso 1 1 d .

loop_
_atom_site_aniso_label
_atom_site_aniso_U_11
_atom_site_aniso_U_22
_atom_site_aniso_U_33
_atom_site_aniso_U_23
_atom_site_aniso_U_13
_atom_site_aniso_U_12
C1 0.0169(10) 0.0180(10) 0.0156(10) 0.0004(8) 0.0008(8) 0.0025(8)
C2 0.0173(10) 0.0210(11) 0.0203(11) 0.0022(9) -0.0014(8) 0.0025(9)
C3 0.0226(12) 0.0295(12) 0.0191(11) 0.0079(9) 0.0008(9) 0.0016(10)
C4 0.0244(12) 0.0380(14) 0.0159(11) 0.0032(10) 0.0036(9) 0.0046(11)
C5 0.0256(12) 0.0313(13) 0.0184(11) -0.0035(10) 0.0022(9) 0.0084(10)
C6 0.0236(11) 0.0212(11) 0.0167(10) 0.0005(9) -0.0006(9) 0.0048(9)
C7 0.0301(14) 0.0117(11) 0.0581(18) 0.0011(11) 0.0072(13) 0.0028(10)
C8 0.045(2) 0.0320(17) 0.098(3) -0.0074(18) -0.024(2) -0.0048(15)
C9 0.086(3) 0.0288(17) 0.092(3) 0.0119(18) 0.049(2) -0.0103(18)
C10 0.0279(12) 0.0205(11) 0.0223(11) 0.0003(9) -0.0016(9) 0.0110(10)
C11 0.0338(14) 0.0327(14) 0.0310(13) -0.0025(11) 0.0000(11) 0.0197(12)
C12 0.070(2) 0.0521(18) 0.0232(13) 0.0063(12) 0.0055(13) 0.0458(17)
C13 0.0189(11) 0.0256(12) 0.0409(15) 0.0108(11) -0.0023(10) 0.0063(10)
C14 0.0266(15) 0.069(2) 0.0393(17) 0.0132(16) -0.0072(12) 0.0008(14)
C15 0.0202(12) 0.0354(14) 0.0492(17) 0.0095(13) 0.0090(11) 0.0096(11)
C16 0.0215(11) 0.0167(10) 0.0280(12) 0.0038(9) 0.0010(9) 0.0057(9)
C17 0.0285(13) 0.0179(11) 0.0346(13) 0.0076(10) 0.0057(10) 0.0075(10)
C18 0.0422(15) 0.0232(12) 0.0270(13) 0.0048(10) 0.0030(11) 0.0119(11)
C19 0.0309(13) 0.0146(10) 0.0275(12) 0.0054(9) 0.0052(10) 0.0077(9)
O1 0.0267(9) 0.0218(8) 0.0238(8) 0.0100(7) 0.0063(7) 0.0090(7)
O2 0.0355(10) 0.0206(8) 0.0192(8) 0.0007(6) 0.0045(7) 0.0135(7)
O3 0.0401(11) 0.0306(10) 0.0349(10) 0.0111(8) 0.0195(9) 0.0089(8)
O4 0.0258(9) 0.0150(8) 0.0185(8) 0.0034(7) 0.0043(7) 0.0042(7)
B1 0.0221(13) 0.0191(12) 0.0203(12) 0.0032(10) 0.0014(10) 0.0050(10)
F1 0.0448(9) 0.0245(7) 0.0315(8) 0.0020(6) 0.0032(7) 0.0181(7)
F2 0.0670(12) 0.0312(8) 0.0174(7) 0.0049(6) 0.0017(7) 0.0069(8)
F3 0.0205(8) 0.0359(9) 0.0733(13) 0.0048(9) 0.0064(8) 0.0037(7)
F4 0.0299(7) 0.0219(7) 0.0192(6) 0.0014(5) 0.0032(6) 0.0049(6)
P1 0.0181(3) 0.0157(3) 0.0221(3) 0.0055(2) 0.0026(2) 0.0058(2)
P2 0.0220(3) 0.0125(2) 0.0198(3) 0.0009(2) 0.0023(2) 0.0053(2)
Ir1 0.01893(5) 0.01267(4) 0.01702(5) 0.00318(3) 0.00365(3) 0.00496(3)

loop_
_atom_type_symbol
_atom_type_description
_atom_type_scat_dispersion_real
_atom_type_scat_dispersion_imag
_atom_type_scat_source
C C 0.0033 0.0016 'International Tables Vol C Tables 4.2.6.8 and 6.1.1.4'
H H 0 0 'International Tables Vol C Tables 4.2.6.8 and 6.1.1.4'
O O 0.0106 0.006 'International Tables Vol C Tables 4.2.6.8 and 6.1.1.4'
B B 0.0013 0.0007 'International Tables Vol C Tables 4.2.6.8 and 6.1.1.4'
F F 0.0171 0.0103 'International Tables Vol C Tables 4.2.6.8 and 6.1.1.4'
P P 0.1023 0.0942 'International Tables Vol C Tables 4.2.6.8 and 6.1.1.4'
Ir Ir -1.4442 7.9887 'International Tables Vol C Tables 4.2.6.8 and 6.1.1.4'

loop_
_geom_angle_atom_site_label_1
_geom_angle_atom_site_label_2
_geom_angle_atom_site_label_3
_geom_angle
C6 C1 C2 116.6(2)
C6 C1 Ir1 121.63(17)
C2 C1 Ir1 121.63(17)
C3 C2 O1 119.0(2)
C3 C2 C1 122.9(2)
O1 C2 C1 118.1(2)
C2 C3 C4 117.8(2)
C2 C3 H3 121.1
C4 C3 H3 121.1
C5 C4 C3 121.5(2)
C5 C4 H4 119.3
C3 C4 H4 119.3
C4 C5 C6 118.5(2)
C4 C5 H5 120.7
C6 C5 H5 120.7
C5 C6 C1 122.7(2)
C5 C6 O2 119.1(2)
C1 C6 O2 118.2(2)
C9 C7 C8 110.7(3)
C9 C7 P2 111.2(2)
C8 C7 P2 109.8(2)
C9 C7 H7 108.3
C8 C7 H7 108.3
P2 C7 H7 108.3
C7 C8 H8A 109.5
C7 C8 H8B 109.5
H8A C8 H8B 109.5
C7 C8 H8C 109.5
H8A C8 H8C 109.5
H8B C8 H8C 109.5
C7 C9 H9A 109.5
C7 C9 H9B 109.5
H9A C9 H9B 109.5
C7 C9 H9C 109.5
H9A C9 H9C 109.5
H9B C9 H9C 109.5
C12 C10 C11 111.9(2)
C12 C10 P2 113.20(19)
C11 C10 P2 113.64(17)
C12 C10 H10 105.7
C11 C10 H10 105.7
P2 C10 H10 105.7
C10 C11 H11A 109.5
C10 C11 H11B 109.5
H11A C11 H11B 109.5
C10 C11 H11C 109.5
H11A C11 H11C 109.5
H11B C11 H11C 109.5
C10 C12 H12A 109.5
C10 C12 H12B 109.5
H12A C12 H12B 109.5
C10 C12 H12C 109.5
H12A C12 H12C 109.5
H12B C12 H12C 109.5
C15 C13 C14 110.8(2)
C15 C13 P1 111.43(18)
C14 C13 P1 110.2(2)
C15 C13 H13 108.1
C14 C13 H13 108.1
P1 C13 H13 108.1
C13 C14 H14A 109.5
C13 C14 H14B 109.5
H14A C14 H14B 109.5
C13 C14 H14C 109.5
H14A C14 H14C 109.5
H14B C14 H14C 109.5
C13 C15 H15A 109.5
C13 C15 H15B 109.5
H15A C15 H15B 109.5
C13 C15 H15C 109.5
H15A C15 H15C 109.5
H15B C15 H15C 109.5
C18 C16 C17 111.6(2)
C18 C16 P1 112.23(17)
C17 C16 P1 113.54(17)
C18 C16 H16 106.3
C17 C16 H16 106.3
P1 C16 H16 106.3
C16 C17 H17A 109.5
C16 C17 H17B 109.5
H17A C17 H17B 109.5
C16 C17 H17C 109.5
H17A C17 H17C 109.5
H17B C17 H17C 109.5
C16 C18 H18A 109.5
C16 C18 H18B 109.5
H18A C18 H18B 109.5
C16 C18 H18C 109.5
H18A C18 H18C 109.5
H18B C18 H18C 109.5
O3 C19 Ir1 174.6(2)
C2 O1 P1 115.99(14)
C6 O2 P2 115.72(14)
Ir1 O4 H4O 114(2)
Ir1 O4 H4P 113(2)
H4O O4 H4P 113(3)
F3 B1 F1 111.7(2)
F3 B1 F4 109.1(2)
F1 B1 F4 110.0(2)
F3 B1 F2 110.1(2)
F1 B1 F2 109.6(2)
F4 B1 F2 106.22(19)
O1 P1 C16 100.70(10)
O1 P1 C13 103.09(11)
C16 P1 C13 108.89(12)
O1 P1 Ir1 104.96(6)
C16 P1 Ir1 117.63(8)
C13 P1 Ir1 118.68(8)
O2 P2 C7 101.80(12)
O2 P2 C10 100.66(11)
C7 P2 C10 110.14(13)
O2 P2 Ir1 105.23(6)
C7 P2 Ir1 120.49(9)
C10 P2 Ir1 115.31(8)
C19 Ir1 C1 174.22(9)
C19 Ir1 O4 96.53(9)
C1 Ir1 O4 89.25(8)
C19 Ir1 P2 101.39(7)
C1 Ir1 P2 78.78(7)
O4 Ir1 P2 88.33(4)
C19 Ir1 P1 100.68(7)
C1 Ir1 P1 78.89(7)
O4 Ir1 P1 92.84(4)
P2 Ir1 P1 157.62(2)
C19 Ir1 H1I 88.2(10)
C1 Ir1 H1I 86.0(10)
O4 Ir1 H1I 173.7(11)
P2 Ir1 H1I 86.6(11)
P1 Ir1 H1I 90.4(10)

loop_
_geom_bond_atom_site_label_1
_geom_bond_atom_site_label_2
_geom_bond_distance
C1 C6 1.389(3)
C1 C2 1.393(3)
C1 Ir1 2.051(2)
C2 C3 1.389(3)
C2 O1 1.393(3)
C3 C4 1.391(4)
C3 H3 0.95
C4 C5 1.384(4)
C4 H4 0.95
C5 C6 1.385(3)
C5 H5 0.95
C6 O2 1.397(3)
C7 C9 1.524(5)
C7 C8 1.532(5)
C7 P2 1.822(2)
C7 H7 1
C8 H8A 0.98
C8 H8B 0.98
C8 H8C 0.98
C9 H9A 0.98
C9 H9B 0.98
C9 H9C 0.98
C10 C12 1.523(4)
C10 C11 1.529(3)
C10 P2 1.824(2)
C10 H10 1
C11 H11A 0.98
C11 H11B 0.98
C11 H11C 0.98
C12 H12A 0.98
C12 H12B 0.98
C12 H12C 0.98
C13 C15 1.526(4)
C13 C14 1.527(4)
C13 P1 1.832(2)
C13 H13 1
C14 H14A 0.98
C14 H14B 0.98
C14 H14C 0.98
C15 H15A 0.98
C15 H15B 0.98
C15 H15C 0.98
C16 C18 1.520(4)
C16 C17 1.531(3)
C16 P1 1.826(2)
C16 H16 1
C17 H17A 0.98
C17 H17B 0.98
C17 H17C 0.98
C18 H18A 0.98
C18 H18B 0.98
C18 H18C 0.98
C19 O3 1.137(3)
C19 Ir1 1.925(3)
O1 P1 1.6422(17)
O2 P2 1.6389(18)
O4 Ir1 2.2410(17)
O4 H4O 0.79(3)
O4 H4P 0.83(4)
B1 F3 1.363(3)
B1 F1 1.373(3)
B1 F4 1.411(3)
B1 F2 1.411(3)
P1 Ir1 2.3182(6)
P2 Ir1 2.3145(6)
Ir1 H1I 1.66(3)
